data_7707352
loop_
_publ_author_name
'Wang, Kuiyuan'
'Prior, Timothy J.'
'Hughes, David L.'
'Arbaoui, Abdessamad'
'Redshaw, Carl'

_publ_section_title
;
 Coordination chemistry of [2 + 2] Schiff-base macrocycles derived from
 the dianilines
 [(2-NH<sub>2</sub>C<sub>6</sub>H<sub>4</sub>)<sub>2</sub>X] (X =
 CH<sub>2</sub>CH<sub>2</sub>, O): structural studies and ROP capability
 towards cyclic esters.
;
_journal_issue 23
_journal_name_full 'Dalton transactions (Cambridge, England : 2003)'
_journal_page_first 8057
_journal_page_last 8069
_journal_paper_doi 10.1039/d1dt00711d
_journal_volume 50
_journal_year 2021
_chemical_formula_moiety
;
C12 H18 Fe N6, Br6 Fe2 O 
;
_chemical_formula_sum 'C12 H18 Br6 Fe3 N6 O'
_chemical_formula_weight 909.33
_space_group_crystal_system trigonal
_space_group_IT_number 148
_space_group_name_Hall '-R 3'
_space_group_name_H-M_alt 'R -3 :H'
_atom_sites_solution_hydrogens difmap
_audit_creation_method SHELXL-2018/1
_audit_update_record
;
2021-01-05 deposited with the CCDC.	2021-05-04 downloaded from the CCDC.
;
_cell_angle_alpha 90
_cell_angle_beta 90
_cell_angle_gamma 120
_cell_formula_units_Z 6
_cell_length_a 12.39520(10)
_cell_length_b 12.39520(10)
_cell_length_c 30.5277(3)
_cell_measurement_reflns_used 16669
_cell_measurement_temperature 100(2)
_cell_measurement_theta_max 70.3390
_cell_measurement_theta_min 4.312
_cell_volume 4061.92(6)
_computing_cell_refinement 'CrysAlisPro 1.171.39.34b (Rigaku OD, 2017)'
_computing_data_collection 'CrysAlisPro 1.171.39.34b (Rigaku OD, 2017)'
_computing_data_reduction 'CrysAlisPro 1.171.39.34b (Rigaku OD, 2017)'
_computing_structure_refinement 'SHELXL-2018/1 (Sheldrick, 2018)'
_computing_structure_solution 'SHELXT 2014/5 (Sheldrick, 2014)'
_diffrn_ambient_temperature 100(2)
_diffrn_detector_area_resol_mean 10
_diffrn_measured_fraction_theta_full 0.998
_diffrn_measured_fraction_theta_max 0.998
_diffrn_measurement_device_type
;
Rigaku 007HF equipped with Varimax confocal mirrors and an AFC11 
goniometer and HyPix 6000 detector
;
_diffrn_measurement_method 'profile data from \w-scans'
_diffrn_radiation_type CuK\a
_diffrn_radiation_wavelength 1.54184
_diffrn_reflns_av_R_equivalents 0.0363
_diffrn_reflns_av_unetI/netI 0.0108
_diffrn_reflns_Laue_measured_fraction_full 0.998
_diffrn_reflns_Laue_measured_fraction_max 0.998
_diffrn_reflns_limit_h_max 13
_diffrn_reflns_limit_h_min -14
_diffrn_reflns_limit_k_max 14
_diffrn_reflns_limit_k_min -14
_diffrn_reflns_limit_l_max 36
_diffrn_reflns_limit_l_min -36
_diffrn_reflns_number 24700
_diffrn_reflns_point_group_measured_fraction_full 0.998
_diffrn_reflns_point_group_measured_fraction_max 0.998
_diffrn_reflns_theta_full 67.684
_diffrn_reflns_theta_max 67.751
_diffrn_reflns_theta_min 4.345
_diffrn_source 'Rotating anode'
_exptl_absorpt_coefficient_mu 23.225
_exptl_absorpt_correction_T_max 0.733
_exptl_absorpt_correction_T_min 0.154
_exptl_absorpt_correction_type gaussian
_exptl_absorpt_process_details
;
CrysAlisPro 1.171.39.34b (Rigaku Oxford Diffraction, 2017)
Numerical absorption correction based on gaussian integration over
			a multifaceted crystal model
Empirical absorption correction using spherical harmonics,
 implemented in SCALE3 ABSPACK scaling algorithm.
;
_exptl_crystal_colour orange
_exptl_crystal_density_diffrn 2.230
_exptl_crystal_description 'hexagonal plate'
_exptl_crystal_F_000 2568
_exptl_crystal_size_max 0.155
_exptl_crystal_size_mid 0.135
_exptl_crystal_size_min 0.028
_refine_diff_density_max 0.383
_refine_diff_density_min -0.510
_refine_diff_density_rms 0.086
_refine_ls_extinction_method none
_refine_ls_goodness_of_fit_ref 1.111
_refine_ls_hydrogen_treatment refxyz
_refine_ls_matrix_type full
_refine_ls_number_parameters 88
_refine_ls_number_reflns 1644
_refine_ls_number_restraints 0
_refine_ls_restrained_S_all 1.111
_refine_ls_R_factor_all 0.0189
_refine_ls_R_factor_gt 0.0188
_refine_ls_shift/su_max 0.002
_refine_ls_shift/su_mean 0.000
_refine_ls_structure_factor_coef Fsqd
_refine_ls_weighting_details 'w=1/[\s^2^(Fo^2^)+(0.0244P)^2^+13.9314P] where P=(Fo^2^+2Fc^2^)/3'
_refine_ls_weighting_scheme calc
_refine_ls_wR_factor_gt 0.0473
_refine_ls_wR_factor_ref 0.0474
_reflns_Friedel_coverage 0.000
_reflns_number_gt 1639
_reflns_number_total 1644
_reflns_threshold_expression 'I > 2\s(I)'
_cod_data_source_file d1dt00711d2.cif
_cod_data_source_block FeROP12
_cod_depositor_comments 'Adding full bibliography for 7707347--7707359.cif.'
_cod_original_cell_volume 4061.92(8)
_cod_database_code 7707352
_shelx_shelxl_version_number 2018/1
_shelx_space_group_comment
;
The symmetry employed for this shelxl refinement is uniquely defined
by the following loop, which should always be used as a source of
symmetry information in preference to the above space-group names.
They are only intended as comments.
;
_shelx_estimated_absorpt_t_min 0.123
_shelx_estimated_absorpt_t_max 0.562

loop_
_space_group_symop_operation_xyz
'x, y, z'
'-y, x-y, z'
'-x+y, -x, z'
'x+2/3, y+1/3, z+1/3'
'-y+2/3, x-y+1/3, z+1/3'
'-x+y+2/3, -x+1/3, z+1/3'
'x+1/3, y+2/3, z+2/3'
'-y+1/3, x-y+2/3, z+2/3'
'-x+y+1/3, -x+2/3, z+2/3'
'-x, -y, -z'
'y, -x+y, -z'
'x-y, x, -z'
'-x+2/3, -y+1/3, -z+1/3'
'y+2/3, -x+y+1/3, -z+1/3'
'x-y+2/3, x+1/3, -z+1/3'
'-x+1/3, -y+2/3, -z+2/3'
'y+1/3, -x+y+2/3, -z+2/3'
'x-y+1/3, x+2/3, -z+2/3'

loop_
_atom_site_label
_atom_site_type_symbol
_atom_site_fract_x
_atom_site_fract_y
_atom_site_fract_z
_atom_site_U_iso_or_equiv
_atom_site_adp_type
_atom_site_occupancy
_atom_site_site_symmetry_order
_atom_site_calc_flag
_atom_site_refinement_flags_posn
_atom_site_refinement_flags_adp
_atom_site_refinement_flags_occupancy
_atom_site_disorder_assembly
_atom_site_disorder_group
Br1 Br 0.63880(2) 0.49656(2) 0.41810(2) 0.02042(9) Uani 1 1 d . . . . .
Br2 Br 0.80523(2) 0.84452(2) 0.41558(2) 0.02569(9) Uani 1 1 d . . . . .
Fe1 Fe 0.333333 0.666667 0.42514(2) 0.01390(14) Uani 1 3 d S T P . .
Fe2 Fe 0.666667 0.333333 0.39120(2) 0.01323(14) Uani 1 3 d S T P . .
Fe3 Fe 1.000000 1.000000 0.44226(2) 0.01377(14) Uani 1 3 d S T P . .
O1 O 0.666667 0.333333 0.333333 0.0257(9) Uani 1 6 d S T P . .
O2 O 1.000000 1.000000 0.500000 0.0328(11) Uani 1 6 d S T P . .
N2 N 0.33581(19) 0.52176(19) 0.38642(6) 0.0202(4) Uani 1 1 d . . . . .
N1 N 0.47681(18) 0.67239(18) 0.46684(6) 0.0185(4) Uani 1 1 d . . . . .
C1 C 0.5533(2) 0.6813(2) 0.48982(7) 0.0175(5) Uani 1 1 d . . . . .
C3 C 0.3342(2) 0.4371(2) 0.37136(7) 0.0193(5) Uani 1 1 d . . . . .
C2 C 0.6518(2) 0.6937(3) 0.51892(8) 0.0243(5) Uani 1 1 d . . . . .
H2A H 0.655384 0.742385 0.544737 0.036 Uiso 1 1 calc R U . . .
H2B H 0.731843 0.736264 0.503494 0.036 Uiso 1 1 calc R U . . .
H2C H 0.634665 0.610870 0.528150 0.036 Uiso 1 1 calc R U . . .
C4 C 0.3324(3) 0.3282(2) 0.35223(8) 0.0249(5) Uani 1 1 d . . . . .
H4A H 0.291194 0.257628 0.372470 0.037 Uiso 1 1 calc R U . . .
H4B H 0.417971 0.346824 0.346955 0.037 Uiso 1 1 calc R U . . .
H4C H 0.286671 0.306996 0.324448 0.037 Uiso 1 1 calc R U . . .

loop_
_atom_site_aniso_label
_atom_site_aniso_U_11
_atom_site_aniso_U_22
_atom_site_aniso_U_33
_atom_site_aniso_U_23
_atom_site_aniso_U_13
_atom_site_aniso_U_12
Br1 0.02561(14) 0.01766(13) 0.02148(15) 0.00021(9) 0.00125(9) 0.01343(11)
Br2 0.01704(14) 0.02117(14) 0.03046(16) -0.00130(10) -0.00235(10) 0.00326(10)
Fe1 0.01445(19) 0.01445(19) 0.0128(3) 0.000 0.000 0.00722(10)
Fe2 0.01474(19) 0.01474(19) 0.0102(3) 0.000 0.000 0.00737(10)
Fe3 0.0154(2) 0.0154(2) 0.0105(3) 0.000 0.000 0.00770(10)
O1 0.0314(15) 0.0314(15) 0.014(2) 0.000 0.000 0.0157(7)
O2 0.0417(17) 0.0417(17) 0.015(2) 0.000 0.000 0.0208(8)
N2 0.0208(10) 0.0224(11) 0.0174(10) -0.0013(8) -0.0004(8) 0.0108(9)
N1 0.0182(10) 0.0196(10) 0.0185(10) 0.0008(8) 0.0017(8) 0.0101(8)
C1 0.0181(11) 0.0168(11) 0.0170(11) 0.0010(9) 0.0027(9) 0.0083(10)
C3 0.0202(12) 0.0254(13) 0.0132(10) 0.0003(9) -0.0001(9) 0.0122(10)
C2 0.0216(12) 0.0331(14) 0.0206(12) 0.0001(10) -0.0032(10) 0.0154(11)
C4 0.0323(14) 0.0279(13) 0.0216(12) -0.0044(10) -0.0002(10) 0.0204(12)

loop_
_atom_type_symbol
_atom_type_description
_atom_type_scat_dispersion_real
_atom_type_scat_dispersion_imag
_atom_type_scat_source
C C 0.0181 0.0091 'International Tables Vol C Tables 4.2.6.8 and 6.1.1.4'
H H 0.0000 0.0000 'International Tables Vol C Tables 4.2.6.8 and 6.1.1.4'
N N 0.0311 0.0180 'International Tables Vol C Tables 4.2.6.8 and 6.1.1.4'
O O 0.0492 0.0322 'International Tables Vol C Tables 4.2.6.8 and 6.1.1.4'
Fe Fe -1.1336 3.1974 'International Tables Vol C Tables 4.2.6.8 and 6.1.1.4'
Br Br -0.6763 1.2805 'International Tables Vol C Tables 4.2.6.8 and 6.1.1.4'

loop_
_geom_angle_atom_site_label_1
_geom_angle_atom_site_label_2
_geom_angle_atom_site_label_3
_geom_angle
_geom_angle_site_symmetry_1
_geom_angle_site_symmetry_3
_geom_angle_publ_flag
N1 Fe1 N1 88.77(8) . 2_665 ?
N1 Fe1 N1 88.77(8) . 3_565 ?
N1 Fe1 N1 88.77(8) 2_665 3_565 ?
N1 Fe1 N2 89.77(7) . . ?
N1 Fe1 N2 176.84(8) 2_665 . ?
N1 Fe1 N2 88.40(7) 3_565 . ?
N1 Fe1 N2 88.40(7) . 2_665 ?
N1 Fe1 N2 89.78(7) 2_665 2_665 ?
N1 Fe1 N2 176.84(8) 3_565 2_665 ?
N2 Fe1 N2 92.99(8) . 2_665 ?
N1 Fe1 N2 176.84(8) . 3_565 ?
N1 Fe1 N2 88.40(7) 2_665 3_565 ?
N1 Fe1 N2 89.78(7) 3_565 3_565 ?
N2 Fe1 N2 92.99(8) . 3_565 ?
N2 Fe1 N2 92.98(8) 2_665 3_565 ?
O1 Fe2 Br1 110.331(14) . . ?
O1 Fe2 Br1 110.333(14) . 3_665 ?
Br1 Fe2 Br1 108.596(15) . 3_665 ?
O1 Fe2 Br1 110.333(14) . 2_655 ?
Br1 Fe2 Br1 108.597(15) . 2_655 ?
Br1 Fe2 Br1 108.596(15) 3_665 2_655 ?
O2 Fe3 Br2 110.223(15) . . ?
O2 Fe3 Br2 110.223(15) . 3_675 ?
Br2 Fe3 Br2 108.708(15) . 3_675 ?
O2 Fe3 Br2 110.223(15) . 2_765 ?
Br2 Fe3 Br2 108.710(15) . 2_765 ?
Br2 Fe3 Br2 108.710(15) 3_675 2_765 ?
Fe2 O1 Fe2 180.0 . 16_655 ?
Fe3 O2 Fe3 180.0 . 10_776 ?
C3 N2 Fe1 170.60(19) . . ?
C1 N1 Fe1 176.26(19) . . ?
N1 C1 C2 179.4(3) . . ?
N2 C3 C4 179.7(3) . . ?
C1 C2 H2A 109.5 . . ?
C1 C2 H2B 109.5 . . ?
H2A C2 H2B 109.5 . . ?
C1 C2 H2C 109.5 . . ?
H2A C2 H2C 109.5 . . ?
H2B C2 H2C 109.5 . . ?
C3 C4 H4A 109.5 . . ?
C3 C4 H4B 109.5 . . ?
H4A C4 H4B 109.5 . . ?
C3 C4 H4C 109.5 . . ?
H4A C4 H4C 109.5 . . ?
H4B C4 H4C 109.5 . . ?

loop_
_geom_bond_atom_site_label_1
_geom_bond_atom_site_label_2
_geom_bond_distance
_geom_bond_site_symmetry_2
_geom_bond_publ_flag
Br1 Fe2 2.3634(3) . ?
Br2 Fe3 2.3566(3) . ?
Fe1 N1 2.159(2) . ?
Fe1 N1 2.159(2) 2_665 ?
Fe1 N1 2.159(2) 3_565 ?
Fe1 N2 2.163(2) . ?
Fe1 N2 2.163(2) 2_665 ?
Fe1 N2 2.163(2) 3_565 ?
Fe2 O1 1.7664(6) . ?
Fe3 O2 1.7625(6) . ?
N2 C3 1.136(3) . ?
N1 C1 1.140(3) . ?
C1 C2 1.455(3) . ?
C3 C4 1.461(3) . ?
C2 H2A 0.9800 . ?
C2 H2B 0.9800 . ?
C2 H2C 0.9800 . ?
C4 H4A 0.9800 . ?
C4 H4B 0.9800 . ?
C4 H4C 0.9800 . ?
